data_7041009
loop_
_publ_author_name
'Itazaki, Masumi'
'Tsuchida, Noriko'
'Shigesato, Yuka'
'Takano, Keiko'
'Nakazawa, Hiroshi'

_publ_section_title
;
 R/X exchange reactions in cis-[M(R)2{P(X)(NMeCH2)2}2] (M = Pd, Pt), via a
 phosphenium intermediate.
;
_journal_issue 48
_journal_name_full 'Dalton transactions (Cambridge, England : 2003)'
_journal_page_first 19216
_journal_page_last 19220
_journal_paper_doi 10.1039/c6dt02314b
_journal_volume 45
_journal_year 2016
_chemical_formula_moiety 'C8 H20 Cl2 I2 N4 P2 Pt'
_chemical_formula_sum 'C8 H20 Cl2 I2 N4 P2 Pt'
_chemical_formula_weight 754.01
_space_group_IT_number 33
_symmetry_cell_setting orthorhombic
_symmetry_Int_Tables_number 33
_symmetry_space_group_name_Hall 'P 2c -2n'
_symmetry_space_group_name_H-M 'P n a 21'
_audit_update_record
;
2014-12-26 deposited with the CCDC.
2016-10-18 downloaded from the CCDC.
;
_cell_angle_alpha 90.00
_cell_angle_beta 90.00
_cell_angle_gamma 90.00
_cell_formula_units_Z 4
_cell_length_a 16.534(2)
_cell_length_b 12.1735(15)
_cell_length_c 9.4837(12)
_cell_measurement_reflns_used 8617
_cell_measurement_temperature 200(2)
_cell_measurement_theta_max 27.4835
_cell_measurement_theta_min 4.0592
_cell_volume 1908.8(4)
_computing_cell_refinement CrystalClear
_computing_data_collection 'CrystalClear (Rigaku, 2001)'
_computing_molecular_graphics 'Ortep-3 for Windows (Farrugia, 1997)'
_computing_publication_material SHELXL97
_computing_structure_refinement 'SHELXL-97 (Sheldrick, 1997)'
_computing_structure_solution 'SIR97 (Altomare <i>et al.</i>,  1999)'
_diffrn_ambient_temperature 200(2)
_diffrn_detector_area_resol_mean 7.32
_diffrn_measured_fraction_theta_full 0.991
_diffrn_measured_fraction_theta_max 0.991
_diffrn_measurement_details
;
scan:
    Number of images: 360
               Slice: -80.0000 - 100.0000
         Image width: 0.5000
            Exp time: 10.0000
       Rotation axis: Phi
               Omega: 0.0000
                 Chi: 0.0000
                 Phi: 0.0000
                 XTD: 35.1708
              2theta: 9.8015
scan:
    Number of images: 100
               Slice: -30.0000 - 20.0000
         Image width: 0.5000
            Exp time: 10.0000
       Rotation axis: Omega
               Omega: 0.0000
                 Chi: 90.0000
                 Phi: 0.0000
                 XTD: 35.1708
              2theta: 9.8015
scan:
    Number of images: 100
               Slice: -30.0000 - 20.0000
         Image width: 0.5000
            Exp time: 10.0000
       Rotation axis: Omega
               Omega: 0.0000
                 Chi: 90.0000
                 Phi: 90.0000
                 XTD: 35.1708
              2theta: 9.8015
scan:
    Number of images: 100
               Slice: -30.0000 - 20.0000
         Image width: 0.5000
            Exp time: 10.0000
       Rotation axis: Omega
               Omega: 0.0000
                 Chi: 90.0000
                 Phi: 180.0000
                 XTD: 35.1708
              2theta: 9.8015

;
_diffrn_measurement_device 'Mercury CCD (2x2 bin mode)'
_diffrn_measurement_device_details 'AFC7: Eulerian 3-circle'
_diffrn_measurement_device_type 'Rigaku/MSC Mercury CCD'
_diffrn_measurement_method '\w or \f'
_diffrn_radiation_detector CCD
_diffrn_radiation_monochromator 'Graphite Monochromator'
_diffrn_radiation_source 'Rotating Anode'
_diffrn_radiation_type MoK\a
_diffrn_radiation_wavelength 0.71070
_diffrn_reflns_av_R_equivalents 0.0423
_diffrn_reflns_av_sigmaI/netI 0.0482
_diffrn_reflns_limit_h_max 21
_diffrn_reflns_limit_h_min -21
_diffrn_reflns_limit_k_max 14
_diffrn_reflns_limit_k_min -15
_diffrn_reflns_limit_l_max 12
_diffrn_reflns_limit_l_min -10
_diffrn_reflns_number 18154
_diffrn_reflns_reduction_process 'Lp corrections applied'
_diffrn_reflns_theta_full 27.47
_diffrn_reflns_theta_max 27.47
_diffrn_reflns_theta_min 4.06
_diffrn_source_current 250.0000
_diffrn_source_power 15.0000
_diffrn_source_voltage 60.0000
_exptl_absorpt_coefficient_mu 11.026
_exptl_absorpt_correction_T_max 0.5124
_exptl_absorpt_correction_T_min 0.3512
_exptl_absorpt_correction_type multi-scan
_exptl_absorpt_process_details '(Jacobson, 1998)'
_exptl_crystal_colour Red
_exptl_crystal_density_diffrn 2.624
_exptl_crystal_density_method 'not measured'
_exptl_crystal_description Prism
_exptl_crystal_F_000 1376
_exptl_crystal_preparation 'mounted on a glass fiber with epoxy resin and placed in N2 stream at 200(2) K'
_exptl_crystal_size_max 0.12
_exptl_crystal_size_mid 0.08
_exptl_crystal_size_min 0.07
_refine_diff_density_max 1.516
_refine_diff_density_min -0.726
_refine_diff_density_rms 0.153
_refine_ls_abs_structure_details 'Flack H D (1983), Acta Cryst. A39, 876-881'
_refine_ls_abs_structure_Flack 0.011(6)
_refine_ls_extinction_method none
_refine_ls_goodness_of_fit_ref 1.114
_refine_ls_hydrogen_treatment constr
_refine_ls_matrix_type full
_refine_ls_number_parameters 176
_refine_ls_number_reflns 4033
_refine_ls_number_restraints 1
_refine_ls_restrained_S_all 1.114
_refine_ls_R_factor_all 0.0336
_refine_ls_R_factor_gt 0.0320
_refine_ls_shift/su_max 0.000
_refine_ls_shift/su_mean 0.000
_refine_ls_structure_factor_coef Fsqd
_refine_ls_weighting_details 'calc w=1/[\s^2^(Fo^2^)+(0.0097P)^2^+6.1204P] where P=(Fo^2^+2Fc^2^)/3'
_refine_ls_weighting_scheme calc
_refine_ls_wR_factor_gt 0.0650
_refine_ls_wR_factor_ref 0.0655
_reflns_number_gt 3947
_reflns_number_total 4033
_reflns_threshold_expression >2sigma(I)
_cod_data_source_file c6dt02314b2.cif
_cod_data_source_block SSY-435
_cod_depositor_comments
;
The following automatic conversions were performed:

'_exptl_absorpt_correction_type' value 'Multi-scan' changed to
'multi-scan' according to
/usr/data/users/saulius/crontab/automatic-downloads/rss-feeds/RSC/lib/dictionaries/cif_core.dic
dictionary named 'cif_core.dic' version 2.4.2 from 2011-04-26.

Automatic conversion script
Id: cif_fix_values 4268 2015-11-12 08:31:59Z antanas 

 Adding full bibliography for 7041008--7041013.cif.
;
_cod_original_sg_symbol_H-M Pna21
_cod_database_code 7041009

loop_
_symmetry_equiv_pos_as_xyz
'x, y, z'
'-x, -y, z+1/2'
'-x+1/2, y+1/2, z+1/2'
'x+1/2, -y+1/2, z'

loop_
_atom_site_label
_atom_site_type_symbol
_atom_site_fract_x
_atom_site_fract_y
_atom_site_fract_z
_atom_site_U_iso_or_equiv
_atom_site_adp_type
_atom_site_occupancy
_atom_site_symmetry_multiplicity
_atom_site_calc_flag
_atom_site_refinement_flags
Pt1 Pt 0.741216(14) 0.982771(18) 0.86680(3) 0.01790(7) Uani 1 1 d .
I1 I 0.83593(4) 1.00475(5) 0.64308(7) 0.03730(15) Uani 1 1 d .
I2 I 0.61428(3) 0.95589(5) 0.69985(7) 0.03560(14) Uani 1 1 d .
P1 P 0.84345(11) 0.94673(14) 1.0121(2) 0.0194(4) Uani 1 1 d .
Cl1 Cl 0.92554(11) 0.84071(15) 0.9117(2) 0.0307(4) Uani 1 1 d .
N1 N 0.8972(4) 1.0400(5) 1.0918(9) 0.0324(16) Uani 1 1 d .
N2 N 0.8227(4) 0.8771(5) 1.1568(7) 0.0274(14) Uani 1 1 d .
C1 C 0.9168(7) 1.0126(9) 1.2370(13) 0.051(3) Uani 1 1 d .
H1A H 0.8897 1.0640 1.3027 0.062 Uiso 1 1 calc R
H1B H 0.9759 1.0167 1.2526 0.062 Uiso 1 1 calc R
C2 C 0.8866(6) 0.8964(8) 1.2602(10) 0.041(2) Uani 1 1 d .
H2A H 0.9312 0.8432 1.2469 0.049 Uiso 1 1 calc R
H2B H 0.8651 0.8882 1.3571 0.049 Uiso 1 1 calc R
C3 C 0.9336(6) 1.1349(7) 1.0234(13) 0.049(3) Uani 1 1 d .
H3A H 0.9924 1.1254 1.0196 0.074 Uiso 1 1 calc R
H3B H 0.9206 1.2014 1.0771 0.074 Uiso 1 1 calc R
H3C H 0.9122 1.1418 0.9274 0.074 Uiso 1 1 calc R
C4 C 0.7890(5) 0.7657(6) 1.1504(11) 0.039(2) Uani 1 1 d .
H4A H 0.7649 0.7470 1.2417 0.058 Uiso 1 1 calc R
H4B H 0.8322 0.7133 1.1284 0.058 Uiso 1 1 calc R
H4C H 0.7474 0.7625 1.0770 0.058 Uiso 1 1 calc R
P2 P 0.66302(11) 1.01823(14) 1.0522(2) 0.0193(4) Uani 1 1 d .
Cl2 Cl 0.57761(13) 1.13603(16) 0.9902(3) 0.0355(5) Uani 1 1 d .
N3 N 0.7036(4) 1.0762(5) 1.1908(8) 0.0277(14) Uani 1 1 d .
N4 N 0.6167(4) 0.9225(5) 1.1404(8) 0.0266(14) Uani 1 1 d .
C5 C 0.6569(6) 1.0503(8) 1.3180(10) 0.038(2) Uani 1 1 d .
H5A H 0.6146 1.1064 1.3341 0.045 Uiso 1 1 calc R
H5B H 0.6928 1.0479 1.4016 0.045 Uiso 1 1 calc R
C6 C 0.6191(6) 0.9390(8) 1.2924(10) 0.039(2) Uani 1 1 d .
H6A H 0.6517 0.8807 1.3378 0.047 Uiso 1 1 calc R
H6B H 0.5637 0.9367 1.3320 0.047 Uiso 1 1 calc R
C7 C 0.7372(5) 1.1882(7) 1.1835(11) 0.035(2) Uani 1 1 d .
H7A H 0.7777 1.1977 1.2580 0.053 Uiso 1 1 calc R
H7B H 0.6936 1.2418 1.1964 0.053 Uiso 1 1 calc R
H7C H 0.7627 1.1995 1.0913 0.053 Uiso 1 1 calc R
C8 C 0.5706(5) 0.8324(6) 1.0792(11) 0.037(2) Uani 1 1 d .
H8A H 0.5129 0.8435 1.0979 0.055 Uiso 1 1 calc R
H8B H 0.5881 0.7629 1.1213 0.055 Uiso 1 1 calc R
H8C H 0.5798 0.8302 0.9771 0.055 Uiso 1 1 calc R

loop_
_atom_site_aniso_label
_atom_site_aniso_U_11
_atom_site_aniso_U_22
_atom_site_aniso_U_33
_atom_site_aniso_U_23
_atom_site_aniso_U_13
_atom_site_aniso_U_12
Pt1 0.01818(12) 0.01902(11) 0.01651(12) 0.00059(15) -0.00001(15) 0.00111(8)
I1 0.0405(3) 0.0445(3) 0.0269(3) 0.0064(2) 0.0103(3) 0.0084(2)
I2 0.0342(3) 0.0456(3) 0.0269(3) -0.0027(2) -0.0100(2) 0.0018(2)
P1 0.0184(9) 0.0203(8) 0.0195(10) -0.0021(7) -0.0015(7) 0.0009(7)
Cl1 0.0265(9) 0.0331(9) 0.0327(11) 0.0003(7) 0.0044(8) 0.0097(7)
N1 0.025(3) 0.029(3) 0.044(5) 0.000(3) -0.007(3) -0.009(3)
N2 0.027(3) 0.032(3) 0.023(4) 0.001(3) 0.003(3) -0.001(3)
C1 0.039(6) 0.070(7) 0.046(7) -0.019(5) -0.014(5) -0.006(5)
C2 0.046(5) 0.052(5) 0.026(5) -0.007(4) -0.010(4) 0.008(4)
C3 0.040(6) 0.038(5) 0.070(8) -0.011(5) 0.019(5) -0.013(4)
C4 0.042(5) 0.032(4) 0.042(6) 0.011(4) 0.003(4) 0.005(4)
P2 0.0151(9) 0.0206(8) 0.0221(10) -0.0008(7) 0.0020(7) -0.0003(7)
Cl2 0.0294(10) 0.0370(10) 0.0401(12) 0.0011(8) -0.0018(9) 0.0152(8)
N3 0.028(3) 0.026(3) 0.029(4) -0.008(3) -0.002(3) 0.003(3)
N4 0.027(3) 0.025(3) 0.028(4) -0.001(3) -0.001(3) -0.006(2)
C5 0.041(5) 0.046(5) 0.027(5) -0.001(4) 0.004(4) -0.005(4)
C6 0.042(5) 0.047(5) 0.029(5) -0.004(4) 0.010(4) -0.002(4)
C7 0.033(4) 0.036(4) 0.037(5) -0.008(4) 0.011(4) -0.005(3)
C8 0.033(5) 0.032(4) 0.046(6) -0.004(4) 0.008(4) -0.013(3)

loop_
_atom_type_symbol
_atom_type_description
_atom_type_scat_dispersion_real
_atom_type_scat_dispersion_imag
_atom_type_scat_source
C C 0.0033 0.0016 'International Tables Vol C Tables 4.2.6.8 and 6.1.1.4'
H H 0.0000 0.0000 'International Tables Vol C Tables 4.2.6.8 and 6.1.1.4'
N N 0.0061 0.0033 'International Tables Vol C Tables 4.2.6.8 and 6.1.1.4'
P P 0.1023 0.0942 'International Tables Vol C Tables 4.2.6.8 and 6.1.1.4'
Cl Cl 0.1484 0.1585 'International Tables Vol C Tables 4.2.6.8 and 6.1.1.4'
I I -0.4742 1.8119 'International Tables Vol C Tables 4.2.6.8 and 6.1.1.4'
Pt Pt -1.7033 8.3905 'International Tables Vol C Tables 4.2.6.8 and 6.1.1.4'

loop_
_geom_angle_atom_site_label_1
_geom_angle_atom_site_label_2
_geom_angle_atom_site_label_3
_geom_angle
P1 Pt1 P2 89.46(7)
P1 Pt1 I2 161.41(5)
P2 Pt1 I2 92.06(5)
P1 Pt1 I1 93.82(5)
P2 Pt1 I1 163.02(5)
I2 Pt1 I1 90.12(2)
N1 P1 N2 94.9(4)
N1 P1 Cl1 106.6(3)
N2 P1 Cl1 101.3(2)
N1 P1 Pt1 124.4(3)
N2 P1 Pt1 117.3(2)
Cl1 P1 Pt1 109.36(10)
C1 N1 C3 120.9(8)
C1 N1 P1 113.7(6)
C3 N1 P1 124.9(7)
C2 N2 C4 116.9(7)
C2 N2 P1 109.0(6)
C4 N2 P1 121.3(6)
N1 C1 C2 106.2(7)
N1 C1 H1A 110.5
C2 C1 H1A 110.5
N1 C1 H1B 110.5
C2 C1 H1B 110.5
H1A C1 H1B 108.7
N2 C2 C1 106.9(7)
N2 C2 H2A 110.3
C1 C2 H2A 110.3
N2 C2 H2B 110.3
C1 C2 H2B 110.3
H2A C2 H2B 108.6
N1 C3 H3A 109.5
N1 C3 H3B 109.5
H3A C3 H3B 109.5
N1 C3 H3C 109.5
H3A C3 H3C 109.5
H3B C3 H3C 109.5
N2 C4 H4A 109.5
N2 C4 H4B 109.5
H4A C4 H4B 109.5
N2 C4 H4C 109.5
H4A C4 H4C 109.5
H4B C4 H4C 109.5
N4 P2 N3 95.1(4)
N4 P2 Cl2 108.5(2)
N3 P2 Cl2 101.9(2)
N4 P2 Pt1 122.8(3)
N3 P2 Pt1 118.7(3)
Cl2 P2 Pt1 107.62(11)
C5 N3 C7 115.8(7)
C5 N3 P2 110.7(5)
C7 N3 P2 121.1(6)
C6 N4 C8 120.9(7)
C6 N4 P2 113.4(6)
C8 N4 P2 125.5(6)
N3 C5 C6 106.1(7)
N3 C5 H5A 110.5
C6 C5 H5A 110.5
N3 C5 H5B 110.5
C6 C5 H5B 110.5
H5A C5 H5B 108.7
N4 C6 C5 107.1(7)
N4 C6 H6A 110.3
C5 C6 H6A 110.3
N4 C6 H6B 110.3
C5 C6 H6B 110.3
H6A C6 H6B 108.5
N3 C7 H7A 109.5
N3 C7 H7B 109.5
H7A C7 H7B 109.5
N3 C7 H7C 109.5
H7A C7 H7C 109.5
H7B C7 H7C 109.5
N4 C8 H8A 109.5
N4 C8 H8B 109.5
H8A C8 H8B 109.5
N4 C8 H8C 109.5
H8A C8 H8C 109.5
H8B C8 H8C 109.5

loop_
_geom_bond_atom_site_label_1
_geom_bond_atom_site_label_2
_geom_bond_distance
Pt1 P1 2.2242(19)
Pt1 P2 2.225(2)
Pt1 I2 2.6492(7)
Pt1 I1 2.6505(7)
P1 N1 1.628(7)
P1 N2 1.650(7)
P1 Cl1 2.101(3)
N1 C1 1.453(14)
N1 C3 1.455(11)
N2 C2 1.460(11)
N2 C4 1.467(10)
C1 C2 1.515(14)
C1 H1A 0.9900
C1 H1B 0.9900
C2 H2A 0.9900
C2 H2B 0.9900
C3 H3A 0.9800
C3 H3B 0.9800
C3 H3C 0.9800
C4 H4A 0.9800
C4 H4B 0.9800
C4 H4C 0.9800
P2 N4 1.626(7)
P2 N3 1.636(7)
P2 Cl2 2.097(3)
N3 C5 1.467(11)
N3 C7 1.473(10)
N4 C6 1.455(12)
N4 C8 1.456(10)
C5 C6 1.512(13)
C5 H5A 0.9900
C5 H5B 0.9900
C6 H6A 0.9900
C6 H6B 0.9900
C7 H7A 0.9800
C7 H7B 0.9800
C7 H7C 0.9800
C8 H8A 0.9800
C8 H8B 0.9800
C8 H8C 0.9800

loop_
_geom_torsion_atom_site_label_1
_geom_torsion_atom_site_label_2
_geom_torsion_atom_site_label_3
_geom_torsion_atom_site_label_4
_geom_torsion
P2 Pt1 P1 N1 -77.4(4)
I2 Pt1 P1 N1 -172.2(4)
I1 Pt1 P1 N1 85.9(4)
P2 Pt1 P1 N2 40.6(3)
I2 Pt1 P1 N2 -54.2(3)
I1 Pt1 P1 N2 -156.1(3)
P2 Pt1 P1 Cl1 155.12(10)
I2 Pt1 P1 Cl1 60.3(2)
I1 Pt1 P1 Cl1 -41.56(9)
N2 P1 N1 C1 11.4(7)
Cl1 P1 N1 C1 -91.9(7)
Pt1 P1 N1 C1 139.5(6)
N2 P1 N1 C3 -177.3(7)
Cl1 P1 N1 C3 79.4(7)
Pt1 P1 N1 C3 -49.2(8)
N1 P1 N2 C2 -26.0(6)
Cl1 P1 N2 C2 82.1(5)
Pt1 P1 N2 C2 -159.0(5)
N1 P1 N2 C4 -166.2(6)
Cl1 P1 N2 C4 -58.1(6)
Pt1 P1 N2 C4 60.8(7)
C3 N1 C1 C2 -165.6(8)
P1 N1 C1 C2 6.0(11)
C4 N2 C2 C1 174.6(8)
P1 N2 C2 C1 32.4(9)
N1 C1 C2 N2 -23.7(11)
P1 Pt1 P2 N4 -83.4(3)
I2 Pt1 P2 N4 78.1(3)
I1 Pt1 P2 N4 175.2(3)
P1 Pt1 P2 N3 34.9(3)
I2 Pt1 P2 N3 -163.7(3)
I1 Pt1 P2 N3 -66.5(3)
P1 Pt1 P2 Cl2 149.74(10)
I2 Pt1 P2 Cl2 -48.80(9)
I1 Pt1 P2 Cl2 48.4(2)
N4 P2 N3 C5 -23.2(6)
Cl2 P2 N3 C5 86.9(5)
Pt1 P2 N3 C5 -155.2(5)
N4 P2 N3 C7 -163.6(6)
Cl2 P2 N3 C7 -53.5(6)
Pt1 P2 N3 C7 64.4(6)
N3 P2 N4 C6 9.4(7)
Cl2 P2 N4 C6 -95.0(6)
Pt1 P2 N4 C6 138.5(6)
N3 P2 N4 C8 -175.5(7)
Cl2 P2 N4 C8 80.1(7)
Pt1 P2 N4 C8 -46.4(8)
C7 N3 C5 C6 172.0(8)
P2 N3 C5 C6 29.3(9)
C8 N4 C6 C5 -168.8(7)
P2 N4 C6 C5 6.6(10)
N3 C5 C6 N4 -21.8(10)
